data_7014035
loop_
_publ_author_name
'Mundwiler, Stefan'
'K\"undig, Monika'
'Ortner, Kirstin'
'Alberto, Roger'

_publ_section_title
;
 A new [2 + 1] mixed ligand concept based on [99(m)Tc(OH2)3(CO)3]+: a
 basic study.
;
_journal_issue 9
_journal_name_full 'Dalton transactions (Cambridge, England : 2003)'
_journal_page_first 1320
_journal_page_last 1328
_journal_paper_doi 10.1039/b400220b
_journal_year 2004
_chemical_formula_sum 'C7 H5 N2 O6 Tc'
_chemical_formula_weight 311.13
_chemical_name_common 'Tc(i)(water)(1H-imidazole-4-carboxylic acid)(CO)3'
_chemical_name_systematic
;
?
;
_space_group_IT_number 14
_symmetry_cell_setting monoclinic
_symmetry_space_group_name_Hall '-P 2yn'
_symmetry_space_group_name_H-M 'P 1 21/n 1'
_atom_sites_solution_hydrogens geom
_atom_sites_solution_primary direct
_atom_sites_solution_secondary difmap
_audit_creation_method SHELXL-97
_cell_angle_alpha 90.00
_cell_angle_beta 114.894(8)
_cell_angle_gamma 90.00
_cell_formula_units_Z 4
_cell_length_a 11.7875(9)
_cell_length_b 7.3430(6)
_cell_length_c 12.8952(10)
_cell_measurement_reflns_used 8000
_cell_measurement_temperature 183(2)
_cell_volume 1012.45(15)
_computing_cell_refinement 'IPDS, Stoe, 1999)'
_computing_data_collection 'IPDS, Stoe, 1999)'
_computing_data_reduction 'X-Red, Stoe, 1999)'
_computing_molecular_graphics 'Zortep (Zsolnai, 1994), Platon (Spek, 1993)'
_computing_publication_material 'SHELXL-97 (Sheldrick, 1997)'
_computing_structure_refinement 'SHELXL-97 (Sheldrick, 1997)'
_computing_structure_solution 'SHELXS-97 (Sheldrick, 1990)'
_diffrn_ambient_temperature 183(2)
_diffrn_measured_fraction_theta_full 0.928
_diffrn_measured_fraction_theta_max 0.928
_diffrn_measurement_device_type 'Stoe IPDS'
_diffrn_measurement_method '/f oscillation scan'
_diffrn_radiation_monochromator graphite
_diffrn_radiation_source 'fine-focus sealed tube'
_diffrn_radiation_type MoK\a
_diffrn_radiation_wavelength 0.71073
_diffrn_reflns_av_R_equivalents 0.0000
_diffrn_reflns_av_sigmaI/netI 0.0145
_diffrn_reflns_limit_h_max 12
_diffrn_reflns_limit_h_min -14
_diffrn_reflns_limit_k_max 8
_diffrn_reflns_limit_k_min 0
_diffrn_reflns_limit_l_max 15
_diffrn_reflns_limit_l_min 0
_diffrn_reflns_number 1817
_diffrn_reflns_theta_full 25.90
_diffrn_reflns_theta_max 25.90
_diffrn_reflns_theta_min 3.37
_diffrn_standards_interval_count 'every image'
_diffrn_standards_interval_time 4.3
_diffrn_standards_number 50-200
_exptl_absorpt_coefficient_mu 1.437
_exptl_absorpt_correction_T_max 0.7153
_exptl_absorpt_correction_T_min 0.5972
_exptl_absorpt_correction_type numerical
_exptl_crystal_colour colorless
_exptl_crystal_density_diffrn 2.041
_exptl_crystal_density_method 'not measured'
_exptl_crystal_description block
_exptl_crystal_F_000 608
_exptl_crystal_size_max 0.40
_exptl_crystal_size_mid 0.35
_exptl_crystal_size_min 0.25
_refine_diff_density_max 1.068
_refine_diff_density_min -0.574
_refine_diff_density_rms 0.106
_refine_ls_extinction_method none
_refine_ls_goodness_of_fit_ref 0.989
_refine_ls_hydrogen_treatment mixed
_refine_ls_matrix_type full
_refine_ls_number_parameters 165
_refine_ls_number_reflns 1817
_refine_ls_number_restraints 0
_refine_ls_restrained_S_all 0.989
_refine_ls_R_factor_all 0.0284
_refine_ls_R_factor_gt 0.0253
_refine_ls_shift/su_max 0.001
_refine_ls_shift/su_mean 0.000
_refine_ls_structure_factor_coef Fsqd
_refine_ls_weighting_details 'calc w=1/[\s^2^(Fo^2^)+(0.0523P)^2^+0.0000P] where P=(Fo^2^+2Fc^2^)/3'
_refine_ls_weighting_scheme calc
_refine_ls_wR_factor_gt 0.0639
_refine_ls_wR_factor_ref 0.0645
_reflns_number_gt 1560
_reflns_number_total 1817
_reflns_threshold_expression >2sigma(I)
_cod_data_source_file b400220b.txt
_cod_data_source_block 4
_cod_original_cell_volume 1012.45(14)
_cod_original_sg_symbol_H-M P21/n
_cod_database_code 7014035

loop_
_symmetry_equiv_pos_as_xyz
'x, y, z'
'-x+1/2, y+1/2, -z+1/2'
'-x, -y, -z'
'x-1/2, -y-1/2, z-1/2'

loop_
_atom_site_label
_atom_site_type_symbol
_atom_site_fract_x
_atom_site_fract_y
_atom_site_fract_z
_atom_site_U_iso_or_equiv
_atom_site_adp_type
_atom_site_occupancy
_atom_site_symmetry_multiplicity
_atom_site_calc_flag
_atom_site_refinement_flags
_atom_site_disorder_assembly
_atom_site_disorder_group
Tc1 Tc 0.77493(2) 0.13052(3) 0.504679(18) 0.01848(11) Uani 1 1 d . . .
O1 O 0.58000(18) 0.0299(2) 0.41866(16) 0.0195(4) Uani 1 1 d . . .
O2 O 0.3803(2) 0.1146(2) 0.31862(17) 0.0233(4) Uani 1 1 d . . .
O3 O 0.7149(2) 0.1909(3) 0.64105(18) 0.0195(4) Uani 1 1 d . . .
H4 H 0.692(4) 0.115(5) 0.659(3) 0.017(9) Uiso 1 1 d . . .
H5 H 0.766(4) 0.235(5) 0.698(3) 0.030(10) Uiso 1 1 d . . .
O4 O 0.9111(2) -0.2196(3) 0.6218(2) 0.0441(7) Uani 1 1 d . . .
O5 O 1.0266(3) 0.3261(4) 0.6114(3) 0.0476(7) Uani 1 1 d . . .
O6 O 0.8272(3) 0.0450(5) 0.2973(2) 0.0551(8) Uani 1 1 d . . .
N1 N 0.6658(2) 0.3712(3) 0.4324(2) 0.0202(5) Uani 1 1 d . . .
N2 N 0.5694(3) 0.6344(3) 0.3936(2) 0.0251(6) Uani 1 1 d . . .
H3 H 0.559(3) 0.748(5) 0.392(3) 0.029(9) Uiso 1 1 d . . .
C1 C 0.6812(3) 0.5490(4) 0.4355(3) 0.0241(6) Uani 1 1 d . . .
H1 H 0.753(4) 0.611(5) 0.461(4) 0.031(9) Uiso 1 1 d . . .
C2 C 0.4782(3) 0.5056(4) 0.3603(3) 0.0227(6) Uani 1 1 d . . .
H2 H 0.405(4) 0.528(5) 0.340(3) 0.024(9) Uiso 1 1 d . . .
C3 C 0.5386(3) 0.3404(3) 0.3848(2) 0.0170(5) Uani 1 1 d . . .
C4 C 0.4947(3) 0.1505(3) 0.3721(2) 0.0169(6) Uani 1 1 d . . .
C5 C 0.8583(3) -0.0902(4) 0.5767(3) 0.0275(7) Uani 1 1 d . . .
C6 C 0.9332(3) 0.2507(4) 0.5732(3) 0.0294(7) Uani 1 1 d . . .
C7 C 0.8086(3) 0.0786(5) 0.3748(3) 0.0320(7) Uani 1 1 d . . .

loop_
_atom_site_aniso_label
_atom_site_aniso_U_11
_atom_site_aniso_U_22
_atom_site_aniso_U_33
_atom_site_aniso_U_23
_atom_site_aniso_U_13
_atom_site_aniso_U_12
Tc1 0.01570(17) 0.01538(15) 0.02066(15) -0.00195(8) 0.00402(12) 0.00100(8)
O1 0.0182(11) 0.0121(9) 0.0224(10) 0.0005(7) 0.0030(9) 0.0009(7)
O2 0.0180(12) 0.0177(9) 0.0270(11) 0.0047(8) 0.0023(10) -0.0012(7)
O3 0.0194(12) 0.0140(9) 0.0209(11) -0.0026(8) 0.0044(10) -0.0039(8)
O4 0.0414(17) 0.0235(12) 0.0430(14) -0.0049(10) -0.0061(13) 0.0126(10)
O5 0.0245(16) 0.0489(14) 0.0608(18) -0.0076(13) 0.0095(15) -0.0117(12)
O6 0.0469(18) 0.087(2) 0.0358(15) -0.0062(14) 0.0216(14) 0.0107(15)
N1 0.0228(15) 0.0145(11) 0.0206(12) 0.0001(8) 0.0066(11) -0.0019(9)
N2 0.0367(18) 0.0105(12) 0.0247(13) -0.0009(9) 0.0095(13) -0.0005(9)
C1 0.0284(18) 0.0165(13) 0.0233(14) -0.0005(11) 0.0069(14) -0.0050(12)
C2 0.0251(19) 0.0160(13) 0.0246(15) 0.0001(11) 0.0082(15) 0.0031(12)
C3 0.0181(16) 0.0133(12) 0.0158(13) 0.0009(9) 0.0034(12) -0.0002(10)
C4 0.0174(17) 0.0149(12) 0.0155(13) 0.0017(9) 0.0042(13) 0.0000(10)
C5 0.0210(18) 0.0246(14) 0.0279(15) -0.0120(12) 0.0014(14) -0.0007(12)
C6 0.026(2) 0.0269(15) 0.0326(17) -0.0020(12) 0.0096(16) 0.0010(13)
C7 0.0238(19) 0.0405(17) 0.0288(16) -0.0024(14) 0.0084(15) 0.0046(13)

loop_
_atom_type_symbol
_atom_type_description
_atom_type_scat_dispersion_real
_atom_type_scat_dispersion_imag
_atom_type_scat_source
C C 0.0033 0.0016 'International Tables Vol C Tables 4.2.6.8 and 6.1.1.4'
H H 0.0000 0.0000 'International Tables Vol C Tables 4.2.6.8 and 6.1.1.4'
N N 0.0061 0.0033 'International Tables Vol C Tables 4.2.6.8 and 6.1.1.4'
O O 0.0106 0.0060 'International Tables Vol C Tables 4.2.6.8 and 6.1.1.4'
Tc Tc -1.4390 0.7593 'International Tables Vol C Tables 4.2.6.8 and 6.1.1.4'

loop_
_geom_angle_atom_site_label_1
_geom_angle_atom_site_label_2
_geom_angle_atom_site_label_3
_geom_angle
_geom_angle_site_symmetry_1
_geom_angle_site_symmetry_3
_geom_angle_publ_flag
C6 Tc1 C7 88.56(14) . . ?
C6 Tc1 C5 87.98(13) . . ?
C7 Tc1 C5 90.14(14) . . ?
C6 Tc1 N1 96.32(11) . . ?
C7 Tc1 N1 95.22(12) . . ?
C5 Tc1 N1 173.20(11) . . ?
C6 Tc1 O3 96.74(11) . . ?
C7 Tc1 O3 173.85(12) . . ?
C5 Tc1 O3 93.15(11) . . ?
N1 Tc1 O3 81.14(8) . . ?
C6 Tc1 O1 171.96(10) . . ?
C7 Tc1 O1 92.81(12) . . ?
C5 Tc1 O1 99.93(10) . . ?
N1 Tc1 O1 75.67(8) . . ?
O3 Tc1 O1 81.52(8) . . ?
C4 O1 Tc1 116.54(16) . . ?
C1 N1 C3 106.6(2) . . ?
C1 N1 Tc1 138.7(2) . . ?
C3 N1 Tc1 113.41(16) . . ?
C1 N2 C2 108.2(2) . . ?
N1 C1 N2 110.5(3) . . ?
N2 C2 C3 106.1(3) . . ?
C2 C3 N1 108.6(2) . . ?
C2 C3 C4 133.4(3) . . ?
N1 C3 C4 118.1(2) . . ?
O2 C4 O1 124.0(2) . . ?
O2 C4 C3 120.3(2) . . ?
O1 C4 C3 115.6(3) . . ?
O4 C5 Tc1 178.1(3) . . ?
O5 C6 Tc1 177.9(3) . . ?
O6 C7 Tc1 178.7(3) . . ?

loop_
_geom_bond_atom_site_label_1
_geom_bond_atom_site_label_2
_geom_bond_distance
_geom_bond_site_symmetry_2
_geom_bond_publ_flag
Tc1 C6 1.911(3) . ?
Tc1 C7 1.915(3) . ?
Tc1 C5 1.920(3) . ?
Tc1 N1 2.154(2) . ?
Tc1 O3 2.200(2) . ?
Tc1 O1 2.216(2) . ?
O1 C4 1.284(3) . ?
O2 C4 1.257(4) . ?
O4 C5 1.150(4) . ?
O5 C6 1.142(4) . ?
O6 C7 1.137(4) . ?
N1 C1 1.316(3) . ?
N1 C3 1.379(4) . ?
N2 C1 1.349(4) . ?
N2 C2 1.359(4) . ?
C2 C3 1.374(4) . ?
C3 C4 1.472(4) . ?

loop_
_geom_torsion_atom_site_label_1
_geom_torsion_atom_site_label_2
_geom_torsion_atom_site_label_3
_geom_torsion_atom_site_label_4
_geom_torsion
_geom_torsion_site_symmetry_1
_geom_torsion_site_symmetry_2
_geom_torsion_site_symmetry_3
_geom_torsion_site_symmetry_4
_geom_torsion_publ_flag
C6 Tc1 O1 C4 2.1(8) . . . . ?
C7 Tc1 O1 C4 -97.5(2) . . . . ?
C5 Tc1 O1 C4 171.85(19) . . . . ?
N1 Tc1 O1 C4 -2.84(18) . . . . ?
O3 Tc1 O1 C4 80.11(18) . . . . ?
C6 Tc1 N1 C1 -7.8(3) . . . . ?
C7 Tc1 N1 C1 -96.9(3) . . . . ?
C5 Tc1 N1 C1 121.2(9) . . . . ?
O3 Tc1 N1 C1 88.1(3) . . . . ?
O1 Tc1 N1 C1 171.6(3) . . . . ?
C6 Tc1 N1 C3 -172.79(19) . . . . ?
C7 Tc1 N1 C3 98.1(2) . . . . ?
C5 Tc1 N1 C3 -43.8(10) . . . . ?
O3 Tc1 N1 C3 -76.92(18) . . . . ?
O1 Tc1 N1 C3 6.52(17) . . . . ?
C3 N1 C1 N2 1.0(3) . . . . ?
Tc1 N1 C1 N2 -164.7(2) . . . . ?
C2 N2 C1 N1 -1.1(3) . . . . ?
C1 N2 C2 C3 0.7(3) . . . . ?
N2 C2 C3 N1 -0.1(3) . . . . ?
N2 C2 C3 C4 178.5(3) . . . . ?
C1 N1 C3 C2 -0.5(3) . . . . ?
Tc1 N1 C3 C2 169.25(18) . . . . ?
C1 N1 C3 C4 -179.4(2) . . . . ?
Tc1 N1 C3 C4 -9.7(3) . . . . ?
Tc1 O1 C4 O2 178.7(2) . . . . ?
Tc1 O1 C4 C3 -1.3(3) . . . . ?
C2 C3 C4 O2 8.8(5) . . . . ?
N1 C3 C4 O2 -172.6(2) . . . . ?
C2 C3 C4 O1 -171.2(3) . . . . ?
N1 C3 C4 O1 7.4(4) . . . . ?
C6 Tc1 C5 O4 17(9) . . . . ?
C7 Tc1 C5 O4 105(9) . . . . ?
N1 Tc1 C5 O4 -113(9) . . . . ?
O3 Tc1 C5 O4 -80(9) . . . . ?
O1 Tc1 C5 O4 -162(9) . . . . ?
C7 Tc1 C6 O5 59(8) . . . . ?
C5 Tc1 C6 O5 150(8) . . . . ?
N1 Tc1 C6 O5 -36(8) . . . . ?
O3 Tc1 C6 O5 -118(8) . . . . ?
O1 Tc1 C6 O5 -41(9) . . . . ?
C6 Tc1 C7 O6 153(15) . . . . ?
C5 Tc1 C7 O6 65(15) . . . . ?
N1 Tc1 C7 O6 -110(14) . . . . ?
O3 Tc1 C7 O6 -57(15) . . . . ?
O1 Tc1 C7 O6 -35(15) . . . . ?
